data_7704493
loop_
_publ_author_name
'Xing, Xiujing'
'Zhang, Shaoguang'
'Thierer, Laura M.'
'Gau, Michael R.'
'Carroll, Patrick J.'
'Tomson, Neil C.'

_publ_section_title
;
 Reversible nickel-metallacycle formation with a phosphinimine-based
 pincer ligand.
;
_journal_issue 23
_journal_name_full 'Dalton transactions (Cambridge, England : 2003)'
_journal_page_first 7796
_journal_page_last 7806
_journal_paper_doi 10.1039/d0dt01118e
_journal_volume 49
_journal_year 2020
_chemical_formula_moiety 'C38 H33 N3 Ni P2, C7 H8'
_chemical_formula_sum 'C45 H41 N3 Ni P2'
_chemical_formula_weight 744.46
_space_group_crystal_system triclinic
_space_group_IT_number 2
_space_group_name_Hall '-P 1'
_space_group_name_H-M_alt 'P -1'
_atom_sites_solution_hydrogens geom
_atom_sites_solution_primary dual
_audit_creation_date 2018-04-09
_audit_creation_method
;
Olex2 1.2
(compiled 2017.08.10 svn.r3458 for OlexSys, GUI svn.r5381)
;
_audit_update_record
;
2020-04-22 deposited with the CCDC.	2020-05-21 downloaded from the CCDC.
;
_cell_angle_alpha 74.272(2)
_cell_angle_beta 87.324(2)
_cell_angle_gamma 79.697(2)
_cell_formula_units_Z 2
_cell_length_a 10.0629(4)
_cell_length_b 12.4737(5)
_cell_length_c 15.2136(6)
_cell_measurement_reflns_used 9977
_cell_measurement_temperature 100
_cell_measurement_theta_max 27.514
_cell_measurement_theta_min 2.902
_cell_volume 1808.50(13)
_computing_cell_refinement 'SAINT V8.38A (2016)'
_computing_data_collection 'Bruker APEX3 v2016.1-0'
_computing_data_reduction 'SAINT V8.38A (2016)'
_computing_molecular_graphics 'Mercury 4.2.0 (Macrae et al., 2008)'
_computing_publication_material 'Olex2 (Dolomanov et al., 2009)'
_computing_structure_refinement 'ShelXL (Sheldrick, 2015)'
_computing_structure_solution 'ShelXT (Sheldrick, 2015)'
_diffrn_ambient_temperature 100
_diffrn_measured_fraction_theta_full 0.998
_diffrn_measured_fraction_theta_max 0.997
_diffrn_measurement_device 'CMOS area detector'
_diffrn_measurement_device_type 'Bruker D8QUEST'
_diffrn_measurement_method '\w and \f scans'
_diffrn_radiation_monochromator graphite
_diffrn_radiation_type MoK\a
_diffrn_radiation_wavelength 0.71073
_diffrn_reflns_av_R_equivalents 0.0692
_diffrn_reflns_av_unetI/netI 0.0356
_diffrn_reflns_Laue_measured_fraction_full 0.998
_diffrn_reflns_Laue_measured_fraction_max 0.997
_diffrn_reflns_limit_h_max 13
_diffrn_reflns_limit_h_min -13
_diffrn_reflns_limit_k_max 16
_diffrn_reflns_limit_k_min -16
_diffrn_reflns_limit_l_max 19
_diffrn_reflns_limit_l_min -18
_diffrn_reflns_number 76559
_diffrn_reflns_point_group_measured_fraction_full 0.998
_diffrn_reflns_point_group_measured_fraction_max 0.997
_diffrn_reflns_theta_full 25.242
_diffrn_reflns_theta_max 27.550
_diffrn_reflns_theta_min 2.903
_diffrn_source 'sealed tube'
_exptl_absorpt_coefficient_mu 0.663
_exptl_absorpt_correction_T_max 0.7456
_exptl_absorpt_correction_T_min 0.6939
_exptl_absorpt_correction_type multi-scan
_exptl_absorpt_process_details 'SADABS v2016/2'
_exptl_crystal_colour orange
_exptl_crystal_density_diffrn 1.367
_exptl_crystal_description plate
_exptl_crystal_F_000 780
_exptl_crystal_size_max 0.24
_exptl_crystal_size_mid 0.07
_exptl_crystal_size_min 0.07
_refine_diff_density_max 1.106
_refine_diff_density_min -0.433
_refine_diff_density_rms 0.075
_refine_ls_extinction_method none
_refine_ls_goodness_of_fit_ref 1.062
_refine_ls_hydrogen_treatment constr
_refine_ls_matrix_type full
_refine_ls_number_parameters 462
_refine_ls_number_reflns 8318
_refine_ls_number_restraints 0
_refine_ls_restrained_S_all 1.062
_refine_ls_R_factor_all 0.0537
_refine_ls_R_factor_gt 0.0393
_refine_ls_shift/su_max 0.001
_refine_ls_shift/su_mean 0.000
_refine_ls_structure_factor_coef Fsqd
_refine_ls_weighting_details 'w=1/[\s^2^(Fo^2^)+(0.0302P)^2^+2.1304P] where P=(Fo^2^+2Fc^2^)/3'
_refine_ls_weighting_scheme calc
_refine_ls_wR_factor_gt 0.0819
_refine_ls_wR_factor_ref 0.0880
_reflns_number_gt 6868
_reflns_number_total 8318
_reflns_threshold_expression 'I > 2\s(I)'
_cod_data_source_file d0dt01118e2.cif
_cod_data_source_block 3376
_cod_depositor_comments 'Adding full bibliography for 7704491--7704494.cif.'
_cod_database_code 7704493
_shelx_shelxl_version_number 2017/1
_shelx_estimated_absorpt_t_max 0.955
_shelx_estimated_absorpt_t_min 0.857

loop_
_space_group_symop_operation_xyz
'x, y, z'
'-x, -y, -z'

loop_
_atom_site_label
_atom_site_type_symbol
_atom_site_fract_x
_atom_site_fract_y
_atom_site_fract_z
_atom_site_U_iso_or_equiv
_atom_site_adp_type
_atom_site_occupancy
_atom_site_site_symmetry_order
_atom_site_calc_flag
_atom_site_refinement_flags_posn
_atom_site_refinement_flags_adp
_atom_site_refinement_flags_occupancy
_atom_site_disorder_assembly
_atom_site_disorder_group
Ni1 Ni 0.53018(2) 0.83112(2) 0.44594(2) 0.00922(7) Uani 1 1 d . . . . .
P1 P 0.68418(5) 0.78093(4) 0.62120(3) 0.00909(11) Uani 1 1 d . . . . .
P2 P 0.63556(5) 0.78784(4) 0.29874(3) 0.00987(11) Uani 1 1 d . . . . .
N1 N 0.54339(16) 0.83898(14) 0.56967(11) 0.0113(3) Uani 1 1 d . . . . .
N2 N 0.34455(16) 0.85127(14) 0.46519(11) 0.0101(3) Uani 1 1 d . . . . .
N3 N 0.48604(16) 0.83333(15) 0.32883(11) 0.0125(3) Uani 1 1 d . . . . .
C1 C 0.41304(19) 0.85765(16) 0.60909(14) 0.0095(4) Uani 1 1 d . . . . .
C2 C 0.3857(2) 0.87662(17) 0.69460(14) 0.0124(4) Uani 1 1 d . . . . .
H2 H 0.458136 0.880286 0.730988 0.015 Uiso 1 1 calc R . . . .
C3 C 0.2539(2) 0.89039(17) 0.72796(14) 0.0135(4) Uani 1 1 d . . . . .
H3 H 0.236824 0.902983 0.786614 0.016 Uiso 1 1 calc R . . . .
C4 C 0.1484(2) 0.88551(17) 0.67478(14) 0.0134(4) Uani 1 1 d . . . . .
H4 H 0.059023 0.891199 0.698218 0.016 Uiso 1 1 calc R . . . .
C5 C 0.1726(2) 0.87230(17) 0.58700(14) 0.0128(4) Uani 1 1 d . . . . .
H5 H 0.098794 0.870884 0.550812 0.015 Uiso 1 1 calc R . . . .
C6 C 0.30368(19) 0.86106(16) 0.55114(13) 0.0094(4) Uani 1 1 d . . . . .
C7 C 0.26771(19) 0.85709(16) 0.39008(14) 0.0104(4) Uani 1 1 d . . . . .
C8 C 0.1272(2) 0.88056(16) 0.37647(14) 0.0120(4) Uani 1 1 d . . . . .
H8 H 0.069122 0.898592 0.423399 0.014 Uiso 1 1 calc R . . . .
C9 C 0.0716(2) 0.87773(17) 0.29466(14) 0.0136(4) Uani 1 1 d . . . . .
H9 H -0.023750 0.893645 0.287179 0.016 Uiso 1 1 calc R . . . .
C10 C 0.1526(2) 0.85220(18) 0.22431(14) 0.0146(4) Uani 1 1 d . . . . .
H10 H 0.113242 0.847029 0.170360 0.017 Uiso 1 1 calc R . . . .
C11 C 0.2932(2) 0.83415(17) 0.23391(14) 0.0129(4) Uani 1 1 d . . . . .
H11 H 0.349961 0.818267 0.185717 0.015 Uiso 1 1 calc R . . . .
C12 C 0.34937(19) 0.83945(16) 0.31362(14) 0.0105(4) Uani 1 1 d . . . . .
C13 C 0.69060(19) 0.76705(17) 0.74291(14) 0.0125(4) Uani 1 1 d . . . . .
C14 C 0.7324(2) 0.85163(18) 0.77426(15) 0.0173(4) Uani 1 1 d . . . . .
H14 H 0.756046 0.916673 0.731812 0.021 Uiso 1 1 calc R . . . .
C15 C 0.7393(2) 0.8402(2) 0.86707(16) 0.0236(5) Uani 1 1 d . . . . .
H15 H 0.768144 0.897488 0.888039 0.028 Uiso 1 1 calc R . . . .
C16 C 0.7043(2) 0.7460(2) 0.92974(16) 0.0248(5) Uani 1 1 d . . . . .
H16 H 0.708761 0.738952 0.993342 0.030 Uiso 1 1 calc R . . . .
C17 C 0.6628(2) 0.6622(2) 0.89925(16) 0.0232(5) Uani 1 1 d . . . . .
H17 H 0.639111 0.597441 0.942089 0.028 Uiso 1 1 calc R . . . .
C18 C 0.6557(2) 0.67243(19) 0.80618(15) 0.0177(4) Uani 1 1 d . . . . .
H18 H 0.626911 0.614803 0.785656 0.021 Uiso 1 1 calc R . . . .
C19 C 0.7350(2) 0.63822(16) 0.61167(13) 0.0112(4) Uani 1 1 d . . . . .
C20 C 0.6340(2) 0.57610(18) 0.60704(15) 0.0157(4) Uani 1 1 d . . . . .
H20 H 0.541712 0.610616 0.605466 0.019 Uiso 1 1 calc R . . . .
C21 C 0.6685(2) 0.46415(19) 0.60475(15) 0.0209(5) Uani 1 1 d . . . . .
H21 H 0.599814 0.421460 0.603139 0.025 Uiso 1 1 calc R . . . .
C22 C 0.8030(2) 0.41468(19) 0.60482(16) 0.0221(5) Uani 1 1 d . . . . .
H22 H 0.826467 0.338077 0.603000 0.026 Uiso 1 1 calc R . . . .
C23 C 0.9032(2) 0.4760(2) 0.60752(17) 0.0243(5) Uani 1 1 d . . . . .
H23 H 0.995279 0.441825 0.606302 0.029 Uiso 1 1 calc R . . . .
C24 C 0.8701(2) 0.58793(18) 0.61202(16) 0.0189(5) Uani 1 1 d . . . . .
H24 H 0.939301 0.629464 0.615308 0.023 Uiso 1 1 calc R . . . .
C25 C 0.8157(2) 0.85904(17) 0.57441(14) 0.0137(4) Uani 1 1 d . . . . .
H25a H 0.834994 0.853786 0.511827 0.021 Uiso 1 1 calc GR . . . .
H25b H 0.897394 0.827594 0.611808 0.021 Uiso 1 1 calc GR . . . .
H25c H 0.786780 0.938488 0.573976 0.021 Uiso 1 1 calc GR . . . .
C26 C 0.66444(19) 0.64373(17) 0.29072(14) 0.0128(4) Uani 1 1 d . . . . .
C27 C 0.6291(2) 0.61996(19) 0.21120(15) 0.0176(4) Uani 1 1 d . . . . .
H27 H 0.595621 0.680235 0.159967 0.021 Uiso 1 1 calc R . . . .
C28 C 0.6426(2) 0.5088(2) 0.20639(17) 0.0220(5) Uani 1 1 d . . . . .
H28 H 0.617905 0.493227 0.152200 0.026 Uiso 1 1 calc R . . . .
C29 C 0.6923(2) 0.42063(19) 0.28109(16) 0.0207(5) Uani 1 1 d . . . . .
H29 H 0.702946 0.344680 0.277580 0.025 Uiso 1 1 calc R . . . .
C30 C 0.7262(2) 0.44308(19) 0.36051(16) 0.0206(5) Uani 1 1 d . . . . .
H30 H 0.759432 0.382432 0.411569 0.025 Uiso 1 1 calc R . . . .
C31 C 0.7120(2) 0.55420(18) 0.36598(15) 0.0178(4) Uani 1 1 d . . . . .
H31 H 0.734584 0.569177 0.420907 0.021 Uiso 1 1 calc R . . . .
C32 C 0.6776(2) 0.87077(17) 0.18705(14) 0.0121(4) Uani 1 1 d . . . . .
C33 C 0.8057(2) 0.84629(19) 0.15005(14) 0.0160(4) Uani 1 1 d . . . . .
H33 H 0.867320 0.780872 0.180035 0.019 Uiso 1 1 calc R . . . .
C34 C 0.8422(2) 0.9181(2) 0.06923(15) 0.0201(5) Uani 1 1 d . . . . .
H34 H 0.929189 0.901880 0.043993 0.024 Uiso 1 1 calc R . . . .
C35 C 0.7522(2) 1.0133(2) 0.02525(15) 0.0219(5) Uani 1 1 d . . . . .
H35 H 0.778179 1.062668 -0.029609 0.026 Uiso 1 1 calc R . . . .
C36 C 0.6245(2) 1.03681(19) 0.06094(15) 0.0201(5) Uani 1 1 d . . . . .
H36 H 0.562526 1.101490 0.030077 0.024 Uiso 1 1 calc R . . . .
C37 C 0.5872(2) 0.96553(18) 0.14210(15) 0.0154(4) Uani 1 1 d . . . . .
H37 H 0.499727 0.981720 0.166766 0.019 Uiso 1 1 calc R . . . .
C38 C 0.71774(19) 0.80651(17) 0.39144(14) 0.0121(4) Uani 1 1 d . . . . .
H38a H 0.762437 0.873773 0.376537 0.014 Uiso 1 1 calc R . . . .
H38b H 0.778626 0.738112 0.426049 0.014 Uiso 1 1 calc R . . . .
C39 C 0.8978(3) 0.3981(2) 0.9106(2) 0.0403(7) Uani 1 1 d . . . . .
C40 C 0.7739(3) 0.3795(2) 0.8850(2) 0.0404(7) Uani 1 1 d . . . . .
H40 H 0.751643 0.395196 0.822267 0.048 Uiso 1 1 calc R . . . .
C41 C 0.6836(3) 0.3377(2) 0.9524(2) 0.0377(7) Uani 1 1 d . . . . .
H41 H 0.597971 0.327537 0.935456 0.045 Uiso 1 1 calc R . . . .
C42 C 0.7173(3) 0.3111(2) 1.0431(2) 0.0384(7) Uani 1 1 d . . . . .
H42 H 0.655155 0.282213 1.088413 0.046 Uiso 1 1 calc R . . . .
C43 C 0.8386(3) 0.3257(3) 1.0683(2) 0.0395(7) Uani 1 1 d . . . . .
H43 H 0.862070 0.305230 1.131114 0.047 Uiso 1 1 calc R . . . .
C44 C 0.9270(3) 0.3695(3) 1.0041(2) 0.0424(7) Uani 1 1 d . . . . .
H44 H 1.010716 0.380938 1.023074 0.051 Uiso 1 1 calc R . . . .
C45 C 0.9938(4) 0.4522(3) 0.8424(2) 0.0648(11) Uani 1 1 d . . . . .
H45a H 0.997597 0.422155 0.788963 0.097 Uiso 1 1 calc GR . . . .
H45b H 1.083863 0.435705 0.869841 0.097 Uiso 1 1 calc GR . . . .
H45c H 0.962880 0.534160 0.823676 0.097 Uiso 1 1 calc GR . . . .

loop_
_atom_site_aniso_label
_atom_site_aniso_U_11
_atom_site_aniso_U_22
_atom_site_aniso_U_33
_atom_site_aniso_U_23
_atom_site_aniso_U_13
_atom_site_aniso_U_12
Ni1 0.00620(12) 0.01260(13) 0.00921(13) -0.00399(10) 0.00052(9) -0.00098(9)
P1 0.0072(2) 0.0093(2) 0.0113(2) -0.00344(19) -0.00001(18) -0.00167(18)
P2 0.0079(2) 0.0125(2) 0.0094(2) -0.00334(19) 0.00128(18) -0.00178(18)
N1 0.0085(8) 0.0136(8) 0.0119(8) -0.0049(7) 0.0001(6) 0.0001(6)
N2 0.0082(8) 0.0125(8) 0.0104(8) -0.0044(7) 0.0006(6) -0.0018(6)
N3 0.0089(8) 0.0199(9) 0.0092(8) -0.0059(7) 0.0007(6) -0.0009(7)
C1 0.0080(9) 0.0072(9) 0.0133(10) -0.0036(7) 0.0003(7) -0.0005(7)
C2 0.0104(9) 0.0132(10) 0.0141(10) -0.0053(8) -0.0015(8) -0.0006(7)
C3 0.0152(10) 0.0136(10) 0.0120(10) -0.0054(8) 0.0023(8) -0.0008(8)
C4 0.0099(9) 0.0145(10) 0.0157(10) -0.0049(8) 0.0036(8) -0.0016(7)
C5 0.0088(9) 0.0155(10) 0.0142(10) -0.0043(8) 0.0007(8) -0.0025(7)
C6 0.0096(9) 0.0072(9) 0.0112(9) -0.0026(7) 0.0016(7) -0.0009(7)
C7 0.0111(9) 0.0076(9) 0.0118(10) -0.0016(7) 0.0001(7) -0.0014(7)
C8 0.0110(9) 0.0110(9) 0.0144(10) -0.0048(8) 0.0014(8) -0.0012(7)
C9 0.0101(9) 0.0141(10) 0.0164(10) -0.0035(8) -0.0026(8) -0.0021(8)
C10 0.0132(10) 0.0179(10) 0.0132(10) -0.0040(8) -0.0033(8) -0.0036(8)
C11 0.0141(10) 0.0151(10) 0.0102(10) -0.0041(8) 0.0013(8) -0.0036(8)
C12 0.0083(9) 0.0083(9) 0.0149(10) -0.0030(8) -0.0006(7) -0.0014(7)
C13 0.0089(9) 0.0145(10) 0.0134(10) -0.0046(8) -0.0011(7) 0.0016(7)
C14 0.0184(10) 0.0170(10) 0.0174(11) -0.0059(9) -0.0024(8) -0.0030(8)
C15 0.0267(12) 0.0261(12) 0.0213(12) -0.0117(10) -0.0037(10) -0.0038(10)
C16 0.0273(12) 0.0344(14) 0.0117(11) -0.0081(10) -0.0020(9) 0.0006(10)
C17 0.0271(12) 0.0237(12) 0.0157(11) -0.0008(9) 0.0027(9) -0.0037(10)
C18 0.0190(11) 0.0186(11) 0.0165(11) -0.0060(9) 0.0013(8) -0.0040(8)
C19 0.0137(9) 0.0092(9) 0.0106(9) -0.0031(7) 0.0012(7) -0.0011(7)
C20 0.0156(10) 0.0153(10) 0.0172(11) -0.0047(8) 0.0023(8) -0.0054(8)
C21 0.0291(12) 0.0168(11) 0.0191(11) -0.0038(9) 0.0037(9) -0.0126(9)
C22 0.0344(13) 0.0112(10) 0.0193(12) -0.0040(9) 0.0011(10) -0.0010(9)
C23 0.0195(11) 0.0192(11) 0.0311(13) -0.0075(10) 0.0003(10) 0.0057(9)
C24 0.0135(10) 0.0168(11) 0.0272(12) -0.0071(9) -0.0012(9) -0.0019(8)
C25 0.0120(9) 0.0145(10) 0.0160(10) -0.0040(8) -0.0002(8) -0.0058(8)
C26 0.0088(9) 0.0139(10) 0.0161(10) -0.0048(8) 0.0037(8) -0.0027(7)
C27 0.0186(11) 0.0183(11) 0.0160(11) -0.0046(9) -0.0003(8) -0.0037(8)
C28 0.0246(12) 0.0222(12) 0.0236(12) -0.0117(10) 0.0038(9) -0.0082(9)
C29 0.0207(11) 0.0150(10) 0.0283(13) -0.0086(9) 0.0074(9) -0.0060(9)
C30 0.0201(11) 0.0157(11) 0.0234(12) -0.0017(9) 0.0018(9) -0.0023(9)
C31 0.0170(10) 0.0187(11) 0.0174(11) -0.0037(9) -0.0002(8) -0.0037(8)
C32 0.0136(9) 0.0143(10) 0.0106(10) -0.0052(8) 0.0007(8) -0.0058(8)
C33 0.0131(10) 0.0229(11) 0.0131(10) -0.0057(9) 0.0010(8) -0.0050(8)
C34 0.0169(11) 0.0321(13) 0.0145(11) -0.0077(9) 0.0046(8) -0.0116(9)
C35 0.0266(12) 0.0283(12) 0.0117(10) -0.0009(9) 0.0009(9) -0.0145(10)
C36 0.0251(12) 0.0182(11) 0.0162(11) -0.0001(9) -0.0053(9) -0.0068(9)
C37 0.0160(10) 0.0156(10) 0.0159(11) -0.0050(8) 0.0002(8) -0.0048(8)
C38 0.0087(9) 0.0159(10) 0.0122(10) -0.0048(8) 0.0005(7) -0.0021(7)
C39 0.0384(16) 0.0273(14) 0.0460(18) -0.0065(13) 0.0099(13) 0.0106(12)
C40 0.071(2) 0.0198(13) 0.0267(14) -0.0089(11) -0.0154(14) 0.0090(13)
C41 0.0464(17) 0.0204(13) 0.0474(18) -0.0075(12) -0.0205(14) -0.0058(12)
C42 0.0458(17) 0.0290(14) 0.0379(16) -0.0084(12) -0.0011(13) -0.0004(12)
C43 0.0479(18) 0.0373(16) 0.0319(16) -0.0099(13) -0.0073(13) -0.0009(13)
C44 0.0318(15) 0.0360(16) 0.055(2) -0.0106(14) -0.0193(14) 0.0072(12)
C45 0.065(2) 0.070(3) 0.040(2) -0.0024(18) 0.0146(17) 0.0151(19)

loop_
_atom_type_symbol
_atom_type_description
_atom_type_scat_dispersion_real
_atom_type_scat_dispersion_imag
_atom_type_scat_source
C C 0.0033 0.0016 'International Tables Vol C Tables 4.2.6.8 and 6.1.1.4'
H H 0.0000 0.0000 'International Tables Vol C Tables 4.2.6.8 and 6.1.1.4'
N N 0.0061 0.0033 'International Tables Vol C Tables 4.2.6.8 and 6.1.1.4'
Ni Ni 0.3393 1.1124 'International Tables Vol C Tables 4.2.6.8 and 6.1.1.4'
P P 0.1023 0.0942 'International Tables Vol C Tables 4.2.6.8 and 6.1.1.4'

loop_
_geom_angle_atom_site_label_1
_geom_angle_atom_site_label_2
_geom_angle_atom_site_label_3
_geom_angle
_geom_angle_site_symmetry_1
_geom_angle_site_symmetry_3
_geom_angle_publ_flag
N1 Ni1 P2 151.88(5) . . ?
N1 Ni1 C38 109.93(8) . . ?
N2 Ni1 P2 121.81(5) . . ?
N2 Ni1 N1 85.60(7) . . ?
N2 Ni1 C38 164.45(8) . . ?
N3 Ni1 P2 38.07(5) . . ?
N3 Ni1 N1 170.05(7) . . ?
N3 Ni1 N2 84.73(7) . . ?
N3 Ni1 C38 79.77(8) . . ?
C38 Ni1 P2 42.71(6) . . ?
N1 P1 C13 117.40(9) . . ?
N1 P1 C19 111.07(9) . . ?
N1 P1 C25 111.12(9) . . ?
C19 P1 C13 104.25(9) . . ?
C25 P1 C13 104.18(10) . . ?
C25 P1 C19 108.17(9) . . ?
N3 P2 Ni1 45.35(6) . . ?
N3 P2 C26 115.10(9) . . ?
N3 P2 C32 111.62(9) . . ?
N3 P2 C38 95.73(9) . . ?
C26 P2 Ni1 118.95(7) . . ?
C26 P2 C32 104.96(9) . . ?
C32 P2 Ni1 135.73(7) . . ?
C38 P2 Ni1 51.72(6) . . ?
C38 P2 C26 113.91(10) . . ?
C38 P2 C32 115.84(9) . . ?
P1 N1 Ni1 116.59(9) . . ?
C1 N1 Ni1 111.03(13) . . ?
C1 N1 P1 127.93(14) . . ?
C6 N2 Ni1 115.36(13) . . ?
C6 N2 C7 129.73(17) . . ?
C7 N2 Ni1 114.88(13) . . ?
P2 N3 Ni1 96.58(9) . . ?
C12 N3 Ni1 115.17(13) . . ?
C12 N3 P2 144.23(15) . . ?
N1 C1 C6 114.48(17) . . ?
C2 C1 N1 125.92(18) . . ?
C2 C1 C6 119.55(17) . . ?
C1 C2 C3 121.23(19) . . ?
C4 C3 C2 119.37(19) . . ?
C3 C4 C5 120.40(18) . . ?
C4 C5 C6 121.23(19) . . ?
N2 C6 C1 113.45(16) . . ?
N2 C6 C5 128.64(18) . . ?
C5 C6 C1 117.91(18) . . ?
N2 C7 C8 131.04(18) . . ?
N2 C7 C12 112.49(17) . . ?
C8 C7 C12 116.43(18) . . ?
C9 C8 C7 120.85(18) . . ?
C10 C9 C8 121.47(19) . . ?
C9 C10 C11 119.05(19) . . ?
C12 C11 C10 119.99(19) . . ?
N3 C12 C7 112.29(17) . . ?
C11 C12 N3 125.76(18) . . ?
C11 C12 C7 121.90(18) . . ?
C14 C13 P1 119.95(16) . . ?
C18 C13 P1 120.80(16) . . ?
C18 C13 C14 119.2(2) . . ?
C15 C14 C13 120.0(2) . . ?
C14 C15 C16 120.6(2) . . ?
C17 C16 C15 119.8(2) . . ?
C16 C17 C18 120.3(2) . . ?
C17 C18 C13 120.2(2) . . ?
C20 C19 P1 118.21(15) . . ?
C24 C19 P1 122.06(16) . . ?
C24 C19 C20 119.69(19) . . ?
C21 C20 C19 120.1(2) . . ?
C22 C21 C20 120.0(2) . . ?
C23 C22 C21 120.3(2) . . ?
C22 C23 C24 120.4(2) . . ?
C19 C24 C23 119.5(2) . . ?
C27 C26 P2 120.01(16) . . ?
C27 C26 C31 119.1(2) . . ?
C31 C26 P2 120.66(17) . . ?
C28 C27 C26 120.5(2) . . ?
C29 C28 C27 119.8(2) . . ?
C30 C29 C28 120.2(2) . . ?
C29 C30 C31 120.3(2) . . ?
C30 C31 C26 120.1(2) . . ?
C33 C32 P2 120.16(16) . . ?
C37 C32 P2 119.65(15) . . ?
C37 C32 C33 119.90(19) . . ?
C34 C33 C32 119.6(2) . . ?
C35 C34 C33 120.3(2) . . ?
C36 C35 C34 120.2(2) . . ?
C35 C36 C37 119.9(2) . . ?
C32 C37 C36 120.0(2) . . ?
P2 C38 Ni1 85.57(8) . . ?
C40 C39 C44 117.6(3) . . ?
C40 C39 C45 122.1(3) . . ?
C44 C39 C45 120.2(3) . . ?
C41 C40 C39 119.4(3) . . ?
C42 C41 C40 120.5(3) . . ?
C43 C42 C41 120.4(3) . . ?
C42 C43 C44 120.3(3) . . ?
C43 C44 C39 121.7(3) . . ?

loop_
_geom_bond_atom_site_label_1
_geom_bond_atom_site_label_2
_geom_bond_distance
_geom_bond_site_symmetry_2
_geom_bond_publ_flag
Ni1 P2 2.5808(6) . ?
Ni1 N1 1.9233(17) . ?
Ni1 N2 1.8598(16) . ?
Ni1 N3 1.8481(17) . ?
Ni1 C38 2.0320(19) . ?
P1 N1 1.6047(17) . ?
P1 C13 1.816(2) . ?
P1 C19 1.805(2) . ?
P1 C25 1.790(2) . ?
P2 N3 1.6020(17) . ?
P2 C26 1.805(2) . ?
P2 C32 1.809(2) . ?
P2 C38 1.756(2) . ?
N1 C1 1.424(2) . ?
N2 C6 1.383(3) . ?
N2 C7 1.388(3) . ?
N3 C12 1.390(2) . ?
C1 C2 1.391(3) . ?
C1 C6 1.430(3) . ?
C2 C3 1.396(3) . ?
C3 C4 1.384(3) . ?
C4 C5 1.394(3) . ?
C5 C6 1.402(3) . ?
C7 C8 1.406(3) . ?
C7 C12 1.436(3) . ?
C8 C9 1.400(3) . ?
C9 C10 1.386(3) . ?
C10 C11 1.401(3) . ?
C11 C12 1.384(3) . ?
C13 C14 1.403(3) . ?
C13 C18 1.394(3) . ?
C14 C15 1.384(3) . ?
C15 C16 1.387(3) . ?
C16 C17 1.386(4) . ?
C17 C18 1.391(3) . ?
C19 C20 1.398(3) . ?
C19 C24 1.391(3) . ?
C20 C21 1.387(3) . ?
C21 C22 1.384(3) . ?
C22 C23 1.377(3) . ?
C23 C24 1.396(3) . ?
C26 C27 1.396(3) . ?
C26 C31 1.398(3) . ?
C27 C28 1.390(3) . ?
C28 C29 1.389(3) . ?
C29 C30 1.382(3) . ?
C30 C31 1.393(3) . ?
C32 C33 1.398(3) . ?
C32 C37 1.389(3) . ?
C33 C34 1.388(3) . ?
C34 C35 1.385(3) . ?
C35 C36 1.385(3) . ?
C36 C37 1.392(3) . ?
C39 C40 1.399(5) . ?
C39 C44 1.400(4) . ?
C39 C45 1.491(5) . ?
C40 C41 1.394(4) . ?
C41 C42 1.372(4) . ?
C42 C43 1.353(4) . ?
C43 C44 1.359(4) . ?
